data_4305127
loop_
_publ_author_name
'Shohei Iyoshi'
'Masayasu Taki'
'Yukio Yamamoto'

_publ_section_title
;
Rosamine-Based Fluorescent Chemosensor for Selective Detection of Silver(I)
in an Aqueous Solution
;
_journal_name_full 'Inorganic Chemistry'
_journal_page_first 3946
_journal_page_last 3948
_journal_paper_doi 10.1021/ic800442y
_journal_volume 47
_journal_year 2008
_chemical_formula_moiety 'C15 H25 Ag N2 O4 S3 '
_chemical_formula_sum 'C15 H25 Ag N2 O4 S3'
_chemical_formula_weight 501.42
_space_group_IT_number 14
_symmetry_cell_setting monoclinic
_symmetry_Int_Tables_number 14
_symmetry_space_group_name_Hall '-P 2ybc'
_symmetry_space_group_name_H-M 'P 1 21/c 1'
_cell_angle_alpha 90.0000
_cell_angle_beta 90.3451(18)
_cell_angle_gamma 90.0000
_cell_formula_units_Z 4
_cell_length_a 9.3704(8)
_cell_length_b 10.1330(9)
_cell_length_c 20.4772(17)
_cell_measurement_reflns_used 9374
_cell_measurement_temperature 203.1
_cell_measurement_theta_max 27.5
_cell_measurement_theta_min 3.1
_cell_volume 1944.3(3)
_computing_cell_refinement PROCESS-AUTO
_computing_data_collection PROCESS-AUTO
_computing_data_reduction CrystalStructure
_computing_publication_material 'CrystalStructure 3.8'
_computing_structure_refinement CRYSTALS
_computing_structure_solution SIR97
_diffrn_detector_area_resol_mean 10.00
_diffrn_measured_fraction_theta_full 0.995
_diffrn_measured_fraction_theta_max 0.995
_diffrn_measurement_device_type 'Rigaku RAXIS-RAPID'
_diffrn_measurement_method \w
_diffrn_radiation_type 'Mo K\a'
_diffrn_radiation_wavelength 0.71075
_diffrn_reflns_av_R_equivalents 0.029
_diffrn_reflns_limit_h_max 12
_diffrn_reflns_limit_h_min -12
_diffrn_reflns_limit_k_max 13
_diffrn_reflns_limit_k_min -13
_diffrn_reflns_limit_l_max 26
_diffrn_reflns_limit_l_min -26
_diffrn_reflns_number 18478
_diffrn_reflns_theta_full 27.48
_diffrn_reflns_theta_max 27.48
_exptl_absorpt_coefficient_mu 1.378
_exptl_absorpt_correction_T_max 0.759
_exptl_absorpt_correction_T_min 0.536
_exptl_absorpt_correction_type multi-scan
_exptl_absorpt_process_details
;
    Higashi, T. (1995). Program for Absorption Correction.
    Rigaku Corporation, Tokyo, Japan.
;
_exptl_crystal_colour colorless
_exptl_crystal_density_diffrn 1.713
_exptl_crystal_density_method 'not measured'
_exptl_crystal_description needle
_exptl_crystal_F_000 1024.00
_exptl_crystal_size_max 0.20
_exptl_crystal_size_mid 0.20
_exptl_crystal_size_min 0.20
_refine_diff_density_max 2.64
_refine_diff_density_min -1.68
_refine_ls_extinction_method none
_refine_ls_goodness_of_fit_ref 1.014
_refine_ls_hydrogen_treatment refall
_refine_ls_number_parameters 251
_refine_ls_number_reflns 15094
_refine_ls_R_factor_gt 0.0312
_refine_ls_shift/su_max 0.0000
_refine_ls_structure_factor_coef Fsqd
_refine_ls_weighting_details 'w = 1/[0.0008Fo^2^ + 1.0000\s(Fo^2^)]/(4Fo^2^)'
_refine_ls_weighting_scheme calc
_refine_ls_wR_factor_ref 0.0859
_reflns_number_gt 15042
_reflns_number_total 4427
_reflns_threshold_expression F^2^>2.0\s(F^2^)
_cod_data_source_file ic800442y-file001.cif
_cod_data_source_block '_AgS3O1'
_cod_original_formula_sum 'C15 H25 Ag N2 O4 S3 '
_cod_database_code 4305127

loop_
_symmetry_equiv_pos_site_id
_symmetry_equiv_pos_as_xyz
1 +X,+Y,+Z
2 -X,1/2+Y,1/2-Z
3 -X,-Y,-Z
4 +X,1/2-Y,1/2+Z

loop_
_atom_site_label
_atom_site_type_symbol
_atom_site_fract_x
_atom_site_fract_y
_atom_site_fract_z
_atom_site_U_iso_or_equiv
_atom_site_adp_type
_atom_site_occupancy
_atom_site_symmetry_multiplicity
_atom_site_calc_flag
_atom_site_refinement_flags
_atom_site_disorder_assembly
_atom_site_disorder_group
Ag(1) Ag 0.913710(10) 0.120300(10) 0.125330(10) 0.03752(3) Uani 1.00 1 d . . .
S(1) S 0.74470(4) 0.12858(3) 0.22282(2) 0.03441(9) Uani 1.00 1 d . . .
S(2) S 1.05182(3) 0.32161(4) 0.08788(2) 0.03472(9) Uani 1.00 1 d . . .
S(3) S 0.96815(3) -0.10844(3) 0.08100(2) 0.03416(9) Uani 1.00 1 d . . .
O(1) O 0.70279(9) 0.04241(9) 0.03377(4) 0.0297(2) Uani 1.00 1 d . . .
O(2) O 1.28318(15) 0.12632(14) 0.17383(6) 0.0702(4) Uani 1.00 1 d . . .
O(3) O 1.1377(2) 0.0327(2) 0.23850(8) 0.1251(7) Uani 1.00 1 d . . .
O(4) O 1.30924(14) 0.13768(15) 0.27736(7) 0.0730(4) Uani 1.00 1 d . . .
N(1) N 0.70461(10) 0.28880(10) 0.08468(5) 0.0265(2) Uani 1.00 1 d . . .
N(2) N 1.24440(13) 0.09712(12) 0.22960(7) 0.0412(3) Uani 1.00 1 d . . .
C(1) C 0.66501(11) 0.26916(13) 0.01708(6) 0.0270(3) Uani 1.00 1 d . . .
C(2) C 0.62784(15) 0.37275(14) -0.02393(7) 0.0375(3) Uani 1.00 1 d . . .
C(3) C 0.59314(16) 0.35032(17) -0.08916(7) 0.0439(4) Uani 1.00 1 d . . .
C(4) C 0.59554(13) 0.22469(18) -0.11350(7) 0.0417(4) Uani 1.00 1 d . . .
C(5) C 0.63230(14) 0.11928(15) -0.07385(7) 0.0354(3) Uani 1.00 1 d . . .
C(6) C 0.66661(12) 0.14157(13) -0.00854(6) 0.0277(3) Uani 1.00 1 d . . .
C(7) C 0.58217(12) 0.26143(13) 0.12754(6) 0.0303(3) Uani 1.00 1 d . . .
C(8) C 0.61851(13) 0.25524(14) 0.19968(6) 0.0327(3) Uani 1.00 1 d . . .
C(9) C 0.63219(16) -0.01332(15) 0.21299(8) 0.0444(4) Uani 1.00 1 d . . .
C(10) C 0.77158(14) 0.41589(13) 0.09883(7) 0.0317(3) Uani 1.00 1 d . . .
C(11) C 0.90986(14) 0.43142(15) 0.06219(7) 0.0359(3) Uani 1.00 1 d . . .
C(12) C 1.11358(19) 0.40455(17) 0.16037(9) 0.0526(5) Uani 1.00 1 d . . .
C(13) C 0.72697(14) -0.08631(13) 0.00692(7) 0.0320(3) Uani 1.00 1 d . . .
C(14) C 0.79223(13) -0.17003(14) 0.05955(7) 0.0330(3) Uani 1.00 1 d . . .
C(15) C 1.01010(18) -0.21011(16) 0.15032(8) 0.0554(5) Uani 1.00 1 d . . .
H(1) H 0.6229 0.4628 -0.0041 0.045 Uiso 1.00 1 c R . .
H(2) H 0.5705 0.4178 -0.1189 0.052 Uiso 1.00 1 c R . .
H(3) H 0.5702 0.2100 -0.1609 0.050 Uiso 1.00 1 c R . .
H(4) H 0.6358 0.0293 -0.0909 0.042 Uiso 1.00 1 c R . .
H(5) H 0.5115 0.3275 0.1204 0.037 Uiso 1.00 1 c R . .
H(6) H 0.5355 0.1775 0.1134 0.035 Uiso 1.00 1 c R . .
H(7) H 0.6585 0.3382 0.2156 0.039 Uiso 1.00 1 c R . .
H(8) H 0.5275 0.2392 0.2236 0.040 Uiso 1.00 1 c R . .
H(9) H 0.5637 -0.0081 0.2428 0.054 Uiso 1.00 1 c R . .
H(10) H 0.5947 -0.0191 0.1718 0.054 Uiso 1.00 1 c R . .
H(11) H 0.6847 -0.0911 0.2238 0.053 Uiso 1.00 1 c R . .
H(12) H 0.7066 0.4915 0.0904 0.038 Uiso 1.00 1 c R . .
H(13) H 0.7886 0.4225 0.1454 0.037 Uiso 1.00 1 c R . .
H(14) H 0.9025 0.4093 0.0148 0.043 Uiso 1.00 1 c R . .
H(15) H 0.9515 0.5233 0.0698 0.043 Uiso 1.00 1 c R . .
H(16) H 1.0417 0.4213 0.1905 0.063 Uiso 1.00 1 c R . .
H(17) H 1.1737 0.3423 0.1805 0.063 Uiso 1.00 1 c R . .
H(18) H 1.1627 0.4873 0.1465 0.064 Uiso 1.00 1 c R . .
H(19) H 0.6384 -0.1231 -0.0074 0.038 Uiso 1.00 1 c R . .
H(20) H 0.7914 -0.0791 -0.0304 0.037 Uiso 1.00 1 c R . .
H(21) H 0.7341 -0.1688 0.1017 0.039 Uiso 1.00 1 c R . .
H(22) H 0.8031 -0.2618 0.0447 0.039 Uiso 1.00 1 c R . .
H(23) H 0.9339 -0.2143 0.1786 0.067 Uiso 1.00 1 c R . .
H(24) H 1.0779 -0.1673 0.1716 0.067 Uiso 1.00 1 c R . .
H(25) H 1.0259 -0.2933 0.1406 0.068 Uiso 1.00 1 c R . .

loop_
_atom_site_aniso_label
_atom_site_aniso_U_11
_atom_site_aniso_U_22
_atom_site_aniso_U_33
_atom_site_aniso_U_12
_atom_site_aniso_U_13
_atom_site_aniso_U_23
Ag(1) 0.03785(7) 0.02471(7) 0.05006(8) -0.00138(4) 0.00510(5) -0.00120(4)
S(1) 0.04007(18) 0.0354(2) 0.02779(17) -0.00262(14) -0.00123(13) 0.00258(14)
S(2) 0.03443(17) 0.02995(19) 0.03988(19) -0.00528(14) 0.00789(13) -0.00677(15)
S(3) 0.02955(16) 0.03064(19) 0.0423(2) 0.00342(13) 0.00134(13) -0.00179(14)
O(1) 0.0374(4) 0.0240(4) 0.0276(4) 0.0041(3) -0.0001(3) -0.0027(3)
O(2) 0.0772(8) 0.0844(11) 0.0491(7) 0.0161(6) 0.0188(6) 0.0084(6)
O(3) 0.1358(14) 0.1562(19) 0.0834(11) -0.1059(14) -0.0016(10) -0.0018(11)
O(4) 0.0690(8) 0.0947(11) 0.0552(8) -0.0271(7) 0.0017(6) -0.0062(7)
N(1) 0.0300(5) 0.0232(5) 0.0263(5) 0.0014(4) 0.0052(3) 0.0000(4)
N(2) 0.0447(6) 0.0336(7) 0.0453(7) 0.0015(5) 0.0068(5) -0.0001(5)
C(1) 0.0240(5) 0.0308(7) 0.0263(6) 0.0028(5) 0.0032(4) 0.0021(5)
C(2) 0.0414(7) 0.0334(8) 0.0376(7) 0.0070(5) 0.0019(5) 0.0039(6)
C(3) 0.0435(7) 0.0508(9) 0.0374(8) 0.0048(7) -0.0047(6) 0.0162(7)
C(4) 0.0396(7) 0.0570(10) 0.0286(7) -0.0019(6) -0.0019(5) 0.0062(6)
C(5) 0.0321(6) 0.0428(9) 0.0313(7) -0.0039(5) 0.0009(5) -0.0018(5)
C(6) 0.0213(5) 0.0340(7) 0.0280(6) 0.0008(5) 0.0031(4) 0.0019(5)
C(7) 0.0283(6) 0.0298(7) 0.0328(6) 0.0050(5) 0.0072(4) 0.0023(5)
C(8) 0.0373(6) 0.0297(7) 0.0312(7) 0.0003(5) 0.0083(5) -0.0007(5)
C(9) 0.0517(8) 0.0312(8) 0.0502(9) -0.0036(6) 0.0037(6) 0.0053(6)
C(10) 0.0375(6) 0.0233(6) 0.0343(7) 0.0016(5) 0.0044(5) -0.0006(5)
C(11) 0.0426(7) 0.0316(7) 0.0336(7) -0.0069(6) 0.0048(5) 0.0033(5)
C(12) 0.0597(10) 0.0402(9) 0.0577(10) -0.0039(7) -0.0142(8) -0.0113(7)
C(13) 0.0344(6) 0.0258(6) 0.0358(7) -0.0006(5) 0.0017(5) -0.0085(5)
C(14) 0.0338(6) 0.0222(6) 0.0432(8) -0.0004(5) 0.0032(5) -0.0036(5)
C(15) 0.0712(10) 0.0344(9) 0.0603(10) 0.0049(8) -0.0210(8) 0.0049(7)

loop_
_atom_type_symbol
_atom_type_description
_atom_type_scat_dispersion_real
_atom_type_scat_dispersion_imag
_atom_type_scat_source
C C 0.003 0.002
;
International Tables for Crystallography
(1992, Vol. C, Tables 4.2.6.8 and 6.1.1.4)
;
H H 0.000 0.000
;
International Tables for Crystallography
(1992, Vol. C, Table 6.1.1.4)
;
O O 0.011 0.006
;
International Tables for Crystallography
(1992, Vol. C, Tables 4.2.6.8 and 6.1.1.4)
;
N N 0.006 0.003
;
International Tables for Crystallography
(1992, Vol. C, Tables 4.2.6.8 and 6.1.1.4)
;
S S 0.125 0.123
;
International Tables for Crystallography
(1992, Vol. C, Tables 4.2.6.8 and 6.1.1.4)
;
Ag Ag -0.897 1.101
;
International Tables for Crystallography
(1992, Vol. C, Tables 4.2.6.8 and 6.1.1.4)
;

loop_
_geom_angle_atom_site_label_1
_geom_angle_atom_site_label_2
_geom_angle_atom_site_label_3
_geom_angle
_geom_angle_publ_flag
_geom_angle_site_symmetry_1
_geom_angle_site_symmetry_2
_geom_angle_site_symmetry_3
S(1) Ag(1) S(2) 121.944(12) yes . . .
S(1) Ag(1) S(3) 115.802(11) yes . . .
S(2) Ag(1) S(3) 121.424(12) yes . . .
Ag(1) S(1) C(8) 103.06(4) yes . . .
Ag(1) S(1) C(9) 104.62(5) yes . . .
C(8) S(1) C(9) 99.02(6) yes . . .
Ag(1) S(2) C(11) 101.94(4) yes . . .
Ag(1) S(2) C(12) 106.77(5) yes . . .
C(11) S(2) C(12) 100.65(7) yes . . .
Ag(1) S(3) C(14) 102.48(4) yes . . .
Ag(1) S(3) C(15) 106.52(5) yes . . .
C(14) S(3) C(15) 100.85(7) yes . . .
C(6) O(1) C(13) 117.67(9) yes . . .
C(1) N(1) C(7) 110.36(8) yes . . .
C(1) N(1) C(10) 114.77(10) yes . . .
C(7) N(1) C(10) 112.49(9) yes . . .
O(2) N(2) O(3) 121.09(14) yes . . .
O(2) N(2) O(4) 120.81(13) yes . . .
O(3) N(2) O(4) 118.01(15) yes . . .
N(1) C(1) C(2) 122.54(11) yes . . .
N(1) C(1) C(6) 118.99(10) yes . . .
C(2) C(1) C(6) 118.47(11) yes . . .
C(1) C(2) C(3) 120.92(13) yes . . .
C(2) C(3) C(4) 119.85(14) yes . . .
C(3) C(4) C(5) 120.62(13) yes . . .
C(4) C(5) C(6) 119.58(13) yes . . .
O(1) C(6) C(1) 116.46(10) yes . . .
O(1) C(6) C(5) 122.97(11) yes . . .
C(1) C(6) C(5) 120.57(12) yes . . .
N(1) C(7) C(8) 114.63(9) yes . . .
S(1) C(8) C(7) 115.34(9) yes . . .
N(1) C(10) C(11) 111.24(11) yes . . .
S(2) C(11) C(10) 115.03(10) yes . . .
O(1) C(13) C(14) 107.69(10) yes . . .
S(3) C(14) C(13) 110.21(9) yes . . .
C(1) C(2) H(1) 117.2 no . . .
C(3) C(2) H(1) 121.9 no . . .
C(2) C(3) H(2) 123.6 no . . .
C(4) C(3) H(2) 116.5 no . . .
C(3) C(4) H(3) 118.9 no . . .
C(5) C(4) H(3) 120.5 no . . .
C(4) C(5) H(4) 121.3 no . . .
C(6) C(5) H(4) 119.1 no . . .
N(1) C(7) H(5) 108.6 no . . .
N(1) C(7) H(6) 109.2 no . . .
C(8) C(7) H(5) 109.3 no . . .
C(8) C(7) H(6) 110.1 no . . .
H(5) C(7) H(6) 104.5 no . . .
S(1) C(8) H(7) 106.0 no . . .
S(1) C(8) H(8) 108.4 no . . .
C(7) C(8) H(7) 111.9 no . . .
C(7) C(8) H(8) 107.3 no . . .
H(7) C(8) H(8) 107.7 no . . .
S(1) C(9) H(9) 107.5 no . . .
S(1) C(9) H(10) 112.2 no . . .
S(1) C(9) H(11) 109.5 no . . .
H(9) C(9) H(10) 111.2 no . . .
H(9) C(9) H(11) 105.2 no . . .
H(10) C(9) H(11) 110.9 no . . .
N(1) C(10) H(12) 112.5 no . . .
N(1) C(10) H(13) 108.9 no . . .
C(11) C(10) H(12) 111.1 no . . .
C(11) C(10) H(13) 110.2 no . . .
H(12) C(10) H(13) 102.4 no . . .
S(2) C(11) H(14) 101.0 no . . .
S(2) C(11) H(15) 103.7 no . . .
C(10) C(11) H(14) 113.9 no . . .
C(10) C(11) H(15) 110.4 no . . .
H(14) C(11) H(15) 112.2 no . . .
S(2) C(12) H(16) 113.6 no . . .
S(2) C(12) H(17) 103.7 no . . .
S(2) C(12) H(18) 107.7 no . . .
H(16) C(12) H(17) 105.4 no . . .
H(16) C(12) H(18) 111.9 no . . .
H(17) C(12) H(18) 114.4 no . . .
O(1) C(13) H(19) 109.5 no . . .
O(1) C(13) H(20) 109.3 no . . .
C(14) C(13) H(19) 110.5 no . . .
C(14) C(13) H(20) 110.6 no . . .
H(19) C(13) H(20) 109.2 no . . .
S(3) C(14) H(21) 106.2 no . . .
S(3) C(14) H(22) 107.7 no . . .
C(13) C(14) H(21) 112.5 no . . .
C(13) C(14) H(22) 110.8 no . . .
H(21) C(14) H(22) 109.2 no . . .
S(3) C(15) H(23) 110.8 no . . .
S(3) C(15) H(24) 105.2 no . . .
S(3) C(15) H(25) 114.0 no . . .
H(23) C(15) H(24) 105.7 no . . .
H(23) C(15) H(25) 103.3 no . . .
H(24) C(15) H(25) 117.5 no . . .

loop_
_geom_bond_atom_site_label_1
_geom_bond_atom_site_label_2
_geom_bond_distance
_geom_bond_publ_flag
_geom_bond_site_symmetry_1
_geom_bond_site_symmetry_2
Ag(1) S(1) 2.5570(4) yes . .
Ag(1) S(2) 2.5369(3) yes . .
Ag(1) S(3) 2.5421(3) yes . .
S(1) C(8) 1.8064(13) yes . .
S(1) C(9) 1.7936(15) yes . .
S(2) C(11) 1.8099(14) yes . .
S(2) C(12) 1.7984(18) yes . .
S(3) C(14) 1.8141(12) yes . .
S(3) C(15) 1.7956(16) yes . .
O(1) C(6) 1.3681(15) yes . .
O(1) C(13) 1.4340(16) yes . .
O(2) N(2) 1.2364(18) yes . .
O(3) N(2) 1.209(2) yes . .
O(4) N(2) 1.2196(19) yes . .
N(1) C(1) 1.4447(15) yes . .
N(1) C(7) 1.4750(15) yes . .
N(1) C(10) 1.4608(16) yes . .
C(1) C(2) 1.3874(19) yes . .
C(1) C(6) 1.3954(18) yes . .
C(2) C(3) 1.392(2) yes . .
C(3) C(4) 1.367(2) yes . .
C(4) C(5) 1.384(2) yes . .
C(5) C(6) 1.3920(18) yes . .
C(7) C(8) 1.5153(17) yes . .
C(10) C(11) 1.5094(19) yes . .
C(13) C(14) 1.4991(19) yes . .
C(2) H(1) 1.000 no . .
C(3) H(2) 0.939 no . .
C(4) H(3) 1.008 no . .
C(5) H(4) 0.976 no . .
C(7) H(5) 0.953 no . .
C(7) H(6) 0.998 no . .
C(8) H(7) 0.976 no . .
C(8) H(8) 0.999 no . .
C(9) H(9) 0.890 no . .
C(9) H(10) 0.913 no . .
C(9) H(11) 0.955 no . .
C(10) H(12) 0.993 no . .
C(10) H(13) 0.968 no . .
C(11) H(14) 0.998 no . .
C(11) H(15) 1.021 no . .
C(12) H(16) 0.931 no . .
C(12) H(17) 0.940 no . .
C(12) H(18) 0.998 no . .
C(13) H(19) 0.954 no . .
C(13) H(20) 0.979 no . .
C(14) H(21) 1.024 no . .
C(14) H(22) 0.983 no . .
C(15) H(23) 0.922 no . .
C(15) H(24) 0.882 no . .
C(15) H(25) 0.879 no . .

loop_
_geom_torsion_atom_site_label_1
_geom_torsion_atom_site_label_2
_geom_torsion_atom_site_label_3
_geom_torsion_atom_site_label_4
_geom_torsion
_geom_torsion_publ_flag
_geom_torsion_site_symmetry_1
_geom_torsion_site_symmetry_2
_geom_torsion_site_symmetry_3
_geom_torsion_site_symmetry_4
S(1) Ag(1) S(2) C(11) -64.28(5) ? . . . .
S(1) Ag(1) S(2) C(12) 40.85(6) ? . . . .
S(2) Ag(1) S(1) C(8) 58.18(4) ? . . . .
S(2) Ag(1) S(1) C(9) 161.29(5) ? . . . .
S(1) Ag(1) S(3) C(14) 58.45(5) ? . . . .
S(1) Ag(1) S(3) C(15) -47.02(5) ? . . . .
S(3) Ag(1) S(1) C(8) -132.12(4) ? . . . .
S(3) Ag(1) S(1) C(9) -29.01(5) ? . . . .
S(2) Ag(1) S(3) C(14) -131.79(4) ? . . . .
S(2) Ag(1) S(3) C(15) 122.74(5) ? . . . .
S(3) Ag(1) S(2) C(11) 126.59(4) ? . . . .
S(3) Ag(1) S(2) C(12) -128.28(6) ? . . . .
Ag(1) S(1) C(8) C(7) 35.14(9) ? . . . .
C(9) S(1) C(8) C(7) -72.27(10) ? . . . .
Ag(1) S(2) C(11) C(10) 30.66(10) ? . . . .
C(12) S(2) C(11) C(10) -79.20(11) ? . . . .
Ag(1) S(3) C(14) C(13) 63.01(9) ? . . . .
C(15) S(3) C(14) C(13) 172.82(10) ? . . . .
C(6) O(1) C(13) C(14) 169.01(9) ? . . . .
C(13) O(1) C(6) C(1) -170.53(10) ? . . . .
C(13) O(1) C(6) C(5) 9.66(16) ? . . . .
C(1) N(1) C(7) C(8) 169.63(10) ? . . . .
C(7) N(1) C(1) C(2) 98.87(13) ? . . . .
C(7) N(1) C(1) C(6) -82.36(12) ? . . . .
C(1) N(1) C(10) C(11) -61.99(13) ? . . . .
C(10) N(1) C(1) C(2) -29.49(15) ? . . . .
C(10) N(1) C(1) C(6) 149.27(10) ? . . . .
C(7) N(1) C(10) C(11) 170.72(10) ? . . . .
C(10) N(1) C(7) C(8) -60.78(13) ? . . . .
N(1) C(1) C(2) C(3) 178.66(11) ? . . . .
N(1) C(1) C(6) O(1) 1.68(15) ? . . . .
N(1) C(1) C(6) C(5) -178.51(10) ? . . . .
C(2) C(1) C(6) O(1) -179.51(10) ? . . . .
C(2) C(1) C(6) C(5) 0.31(17) ? . . . .
C(6) C(1) C(2) C(3) -0.11(16) ? . . . .
C(1) C(2) C(3) C(4) -0.02(17) ? . . . .
C(2) C(3) C(4) C(5) -0.04(16) ? . . . .
C(3) C(4) C(5) C(6) 0.23(19) ? . . . .
C(4) C(5) C(6) O(1) 179.43(11) ? . . . .
C(4) C(5) C(6) C(1) -0.37(18) ? . . . .
N(1) C(7) C(8) S(1) -60.94(13) ? . . . .
N(1) C(10) C(11) S(2) -67.48(13) ? . . . .
O(1) C(13) C(14) S(3) -65.89(11) ? . . . .
